data_2311094
loop_
_publ_author_name
'Fournier, Bertrand'
'Guillot, Beno\?\^it'
'Lecomte, Claude'
'Escudero-Ad\'an, Eduardo C.'
'Jelsch, Christian'

_publ_section_title
;
 A method to estimate statistical errors of properties derived from
 charge-density modelling
;
_journal_coeditor_code AE5043SUP1
_journal_issue 3
_journal_name_full 'Acta Crystallographica Section A'
_journal_page_first 170
_journal_page_last 183
_journal_paper_doi 10.1107/S2053273318004308
_journal_volume 74
_journal_year 2018
_chemical_formula_moiety 'C11 H15 B O2'
_chemical_formula_sum 'C11 H15 B O2'
_chemical_formula_weight 190.039
_chemical_name_systematic '(E)-5-Phenyl-pent-1-enyl-boronic acid'
_space_group_IT_number 61
_symmetry_cell_setting orthorhombic
_symmetry_space_group_name_Hall '-P 2ac 2ab'
_symmetry_space_group_name_H-M 'P b c a'
_atom_sites_solution_hydrogens difmap
_atom_sites_solution_primary direct
_atom_sites_solution_secondary difmap
_audit_creation_method 'MoPro v17                '
_cell_angle_alpha 90.
_cell_angle_beta 90.
_cell_angle_gamma 90.
_cell_formula_units_Z 8
_cell_length_a 7.52000(10)
_cell_length_b 9.38370(10)
_cell_length_c 30.7120(5)
_cell_measurement_reflns_used 50963
_cell_measurement_temperature 100(2)
_cell_measurement_theta_max 59.9830
_cell_measurement_theta_min 2.6130
_cell_volume 2167.21(5)
_computing_structure_refinement 'MoPro (J. Appl. Cryst. 2005, 38, 38-54)'
_diffrn_ambient_temperature 100(2)
_diffrn_detector_area_resol_mean 5.8140
_diffrn_measured_fraction_theta_full 0.981
_diffrn_measured_fraction_theta_max 0.921
_diffrn_measurement_device_type 'Rigaku MicroMax-HF Pilatus 200K '
_diffrn_measurement_method
;
 Fullsphere data collection, phi and omega scans
;
_diffrn_measurement_specimen_support 'magnetic support with MicroMount'
_diffrn_radiation_monochromator 'Confocal Max Flux optic'
_diffrn_radiation_source 'fine-focus sealed tube'
_diffrn_radiation_type MoK\a
_diffrn_radiation_wavelength 0.71073
_diffrn_reflns_av_R_equivalents 0.0306
_diffrn_reflns_av_sigmaI/netI 0.01544
_diffrn_reflns_av_unetI/netI 0.0192
_diffrn_reflns_limit_h_max 16
_diffrn_reflns_limit_h_min 0
_diffrn_reflns_limit_k_max 20
_diffrn_reflns_limit_k_min 0
_diffrn_reflns_limit_l_max 68
_diffrn_reflns_limit_l_min 0
_diffrn_reflns_number 117942
_diffrn_reflns_theta_full 42.82
_diffrn_reflns_theta_max 52.15
_diffrn_reflns_theta_min 2.65
_diffrn_source 'Microfocus rotating anode X-ray tube'
_diffrn_source_current 24
_diffrn_source_power 50
_diffrn_source_size '0.2 mm x 0.2 mm fine focus'
_diffrn_source_type 'Rigaku MicroMax-007HF'
_exptl_absorpt_coefficient_mu 0.077
_exptl_absorpt_correction_T_max 0.999
_exptl_absorpt_correction_T_min 0.472
_exptl_absorpt_correction_type multi-scan
_exptl_absorpt_process_details
;
CrysAlisPro 1.171.38.37f (Rigaku Oxford Diffraction, 2015)
Empirical absorption correction using spherical harmonics,
 implemented in SCALE3 ABSPACK scaling algorithm.
;
_exptl_crystal_colour Colourless
_exptl_crystal_density_diffrn 1.165
_exptl_crystal_density_method 'not measured'
_exptl_crystal_description Block
_exptl_crystal_F_000 816
_exptl_crystal_size_max 0.34
_exptl_crystal_size_mid 0.18
_exptl_crystal_size_min 0.10
_refine_diff_density_max 0.32
_refine_diff_density_min -0.16
_refine_diff_density_rms 0.034
_refine_ls_extinction_method none
_refine_ls_goodness_of_fit_ref 0.952
_refine_ls_hydrogen_treatment refall
_refine_ls_matrix_type full
_refine_ls_number_parameters 574
_refine_ls_number_reflns 14958
_refine_ls_number_restraints 0
_refine_ls_restrained_S_all 0.000
_refine_ls_R_factor_all 0.0351
_refine_ls_R_factor_gt 0.0257
_refine_ls_shift/su_max 0.000
_refine_ls_shift/su_mean 0.000
_refine_ls_structure_factor_coef Fsqd
_refine_ls_weighting_details 'calc w =1/[3.3*\s^2^(Fo^2^)]'
_refine_ls_weighting_scheme calc
_refine_ls_wR_factor_gt 0.0375
_refine_ls_wR_factor_ref 0.0393
_reflns_Friedel_coverage 0.000
_reflns_number_gt 10496
_reflns_number_total 11803
_reflns_threshold_expression >2.0sigma(I)
_cod_data_source_file ae5043sup1.cif
_cod_data_source_block I
_cod_depositor_comments
;
The following automatic conversions were performed:

'_exptl_absorpt_correction_type' value 'Multi-scan' changed to
'multi-scan' according to
/home/data/users/saulius/crontab/automatic-downloads/rss-feeds/IUCr/lib/dictionaries/cif_core.dic
dictionary named 'cif_core.dic' version 2.4.2 from 2011-04-26.

Automatic conversion script
Id: cif_fix_values 4973 2017-02-22 13:04:09Z antanas 
;
_cod_original_sg_symbol_Hall -p_2ac_2ab
_cod_original_sg_symbol_H-M 'P bca'
_cod_database_code 2311094
_shelx_estimated_absorpt_t_min 0.974
_shelx_estimated_absorpt_t_max 0.992

loop_
_symmetry_equiv_pos_as_xyz
'x, y, z'
'-x+1/2, -y, z+1/2'
'-x, y+1/2, -z+1/2'
'x+1/2, -y+1/2, -z'
'-x, -y, -z'
'x+1/2, y, -z+1/2'
'x, -y+1/2, z+1/2'
'-x+1/2, y+1/2, z'

loop_
_atom_site_type_symbol
_atom_site_label
_atom_site_fract_x
_atom_site_fract_y
_atom_site_fract_z
_atom_site_U_iso_or_equiv
_atom_site_adp_type
_atom_site_occupancy
_atom_site_calc_flag
_atom_site_refinement_flags_posn
B B1 0.251627(19) 0.997843(15) 0.028837(5) 0.011002(12) Uani 1 d .
C C1 0.96386(2) 0.89957(2) 0.172477(6) 0.015083(13) Uani 1 d .
C C2 0.92648(3) 0.97351(3) 0.211051(7) 0.019388(17) Uani 1 d .
C C3 1.02734(3) 1.09177(3) 0.223317(8) 0.02290(2) Uani 1 d .
C C4 1.16784(3) 1.13760(3) 0.197292(8) 0.022720(19) Uani 1 d .
C C5 1.20751(3) 1.06375(3) 0.159143(8) 0.021551(17) Uani 1 d .
C C6 1.10594(3) 0.94602(2) 0.146808(7) 0.018120(16) Uani 1 d .
C C7 0.85128(3) 0.77401(2) 0.159105(8) 0.018915(15) Uani 1 d .
C C8 0.67225(3) 0.81543(2) 0.138779(7) 0.016543(14) Uani 1 d .
C C9 0.68873(2) 0.88966(2) 0.094495(6) 0.015373(13) Uani 1 d .
C C10 0.51313(2) 0.893953(19) 0.071361(5) 0.014376(13) Uani 1 d .
C C11 0.43514(2) 1.006991(19) 0.052461(6) 0.012834(13) Uani 1 d .
H H2 0.819(3) 0.9396(12) 0.2309(6) 0.0371(12) Uani 1 d D
H H3 0.9964(12) 1.1450(18) 0.2528(10) 0.0408(13) Uani 1 d D
H H4 1.242(2) 1.230(3) 0.2063(3) 0.0396(12) Uani 1 d D
H H5 1.313(3) 1.0982(12) 0.1390(7) 0.0369(13) Uani 1 d D
H H6 1.1366(11) 0.8916(18) 0.1174(9) 0.0332(11) Uani 1 d D
H H10 0.4449(18) 0.796(3) 0.07101(15) 0.0307(10) Uani 1 d D
H H11 0.5012(16) 1.105(2) 0.05400(12) 0.0276(8) Uani 1 d D
H H71 0.922(2) 0.712(2) 0.1362(8) 0.0356(10) Uani 1 d D
H H72 0.8237(10) 0.711(2) 0.1870(9) 0.0378(11) Uani 1 d D
H H81 0.598(2) 0.720(3) 0.13438(19) 0.0355(10) Uani 1 d D
H H82 0.602(2) 0.881(2) 0.1604(7) 0.0327(10) Uani 1 d D
H H91 0.7387(16) 0.992(3) 0.09795(18) 0.0289(10) Uani 1 d D
H H92 0.778(3) 0.8308(18) 0.0752(6) 0.0320(10) Uani 1 d D
H H1O 0.226(2) 1.200(3) 0.0175(2) 0.0252(11) Uani 1 d D
H H2O 0.058(5) 0.8762(5) 0.0102(6) 0.0264(12) Uani 1 d D
O O1 0.163964(19) 1.115603(16) 0.013417(5) 0.012248(10) Uani 1 d .
O O2 0.16948(2) 0.868002(16) 0.023395(6) 0.014655(11) Uani 1 d .

loop_
_atom_site_aniso_label
_atom_site_aniso_U_11
_atom_site_aniso_U_22
_atom_site_aniso_U_33
_atom_site_aniso_U_12
_atom_site_aniso_U_13
_atom_site_aniso_U_23
B1 0.00972(5) 0.00844(5) 0.01485(6) 0.00044(4) -0.00137(4) -0.00029(4)
C1 0.01166(5) 0.01836(6) 0.01523(6) 0.00001(5) -0.00236(5) 0.00324(5)
C2 0.01600(6) 0.02737(8) 0.01479(7) -0.00194(6) 0.00015(5) 0.00141(6)
C3 0.02169(8) 0.03025(10) 0.01677(8) -0.00307(8) -0.00256(7) -0.00358(8)
C4 0.01826(7) 0.02603(9) 0.02388(9) -0.00496(7) -0.00482(7) -0.00090(7)
C5 0.01485(7) 0.02505(9) 0.02475(9) -0.00372(6) 0.00160(6) 0.00188(7)
C6 0.01488(6) 0.02091(7) 0.01856(7) -0.00037(6) 0.00202(5) 0.00102(6)
C7 0.01656(6) 0.01716(6) 0.02302(8) -0.00075(5) -0.00683(6) 0.00576(6)
C8 0.01272(6) 0.02000(7) 0.01691(7) -0.00187(5) -0.00238(5) 0.00355(5)
C9 0.01142(5) 0.01929(6) 0.01541(6) 0.00064(5) -0.00238(4) 0.00201(5)
C10 0.01289(5) 0.01346(5) 0.01678(6) 0.00061(4) -0.00458(4) 0.00010(4)
C11 0.01071(5) 0.01216(6) 0.01563(6) -0.00073(4) -0.00272(5) 0.00079(4)
H2 0.030(5) 0.053(5) 0.028(5) -0.008(2) 0.006(2) 0.003(2)
H3 0.040(5) 0.053(6) 0.030(6) 0.000(2) -0.002(2) -0.015(3)
H4 0.036(5) 0.036(5) 0.047(5) -0.011(3) -0.009(2) -0.006(2)
H5 0.025(5) 0.049(5) 0.036(5) -0.011(2) 0.004(3) 0.006(2)
H6 0.029(5) 0.043(5) 0.027(5) -0.0004(18) 0.002(2) -0.007(3)
H10 0.029(4) 0.019(4) 0.044(5) -0.004(2) -0.0095(17) 0.0027(17)
H11 0.025(3) 0.021(4) 0.037(4) -0.007(2) -0.0035(14) 0.0028(15)
H71 0.030(4) 0.037(4) 0.040(5) 0.004(2) -0.007(2) -0.007(3)
H72 0.035(4) 0.041(4) 0.037(5) -0.0087(18) -0.0088(19) 0.017(3)
H81 0.034(4) 0.027(4) 0.046(5) -0.009(2) -0.0125(18) 0.0084(18)
H82 0.030(4) 0.039(4) 0.029(4) 0.004(2) 0.002(2) 0.002(2)
H91 0.030(4) 0.025(5) 0.032(4) -0.006(2) -0.0037(15) 0.0017(16)
H92 0.028(4) 0.038(4) 0.031(4) 0.011(2) -0.001(2) -0.005(2)
H1O 0.023(4) 0.016(5) 0.036(5) -0.004(3) -0.0049(17) 0.0012(18)
H2O 0.021(5) 0.017(4) 0.040(4) 0.0015(16) -0.010(3) 0.0012(15)
O1 0.01025(4) 0.00765(4) 0.01884(6) 0.00014(4) -0.00214(4) 0.00036(3)
O2 0.01175(5) 0.00762(4) 0.02459(7) 0.00039(4) -0.00509(5) 0.00004(4)

loop_
_atom_type_symbol
_atom_type_description
_atom_type_scat_dispersion_real
_atom_type_scat_dispersion_imag
_atom_type_scat_source
C C 0.0033 0.0016 'Clementi & Roetti 1974. Atomic Data & Nuclear Data Tables. 14, 177'
H H 0.0000 0.0000 'Clementi & Roetti 1974. Atomic Data & Nuclear Data Tables. 14, 177'
B B 0.0014 0.0007 'Clementi & Roetti 1974. Atomic Data & Nuclear Data Tables. 14, 177'
O O 0.0106 0.0060 'Clementi & Roetti 1974. Atomic Data & Nuclear Data Tables. 14, 177'

loop_
_geom_angle_atom_site_label_1
_geom_angle_atom_site_label_2
_geom_angle_atom_site_label_3
_geom_angle
O1 B1 O2 117.113(12)
O1 B1 C11 122.759(12)
O2 B1 C11 120.118(13)
C7 C1 C6 121.287(16)
C7 C1 C2 120.296(18)
C6 C1 C2 118.414(17)
C1 C2 C3 120.846(19)
C1 C2 H2 119.3(9)
C3 C2 H2 119.8(9)
C4 C3 C2 120.18(2)
C4 C3 H3 121.(1)
C2 C3 H3 119.1(9)
C3 C4 C5 119.43(2)
C3 C4 H4 120.0(8)
C5 C4 H4 120.6(8)
C4 C5 C6 120.31(2)
C4 C5 H5 120.0(9)
C6 C5 H5 119.7(9)
C1 C6 C5 120.812(17)
C1 C6 H6 119.7(9)
C5 C6 H6 119.5(9)
C1 C7 C8 113.930(14)
C1 C7 H71 109.2(7)
C1 C7 H72 109.1(6)
C8 C7 H71 108.1(6)
C8 C7 H72 107.3(6)
H71 C7 H72 109.1(9)
C9 C8 C7 113.902(14)
C9 C8 H82 109.7(7)
C9 C8 H81 108.2(5)
C7 C8 H82 109.5(7)
C7 C8 H81 107.6(5)
H82 C8 H81 107.8(8)
C8 C9 C10 111.174(13)
C8 C9 H91 111.1(6)
C8 C9 H92 108.2(6)
C10 C9 H91 110.0(6)
C10 C9 H92 108.0(6)
H91 C9 H92 108.3(8)
C9 C10 C11 127.586(13)
C9 C10 H10 114.2(6)
C11 C10 H10 118.2(7)
C10 C11 B1 122.888(13)
C10 C11 H11 117.8(6)
B1 C11 H11 119.3(7)
B1 O1 H1O 113.6(9)
B1 O2 H2O 112.5(9)

loop_
_geom_bond_atom_site_label_1
_geom_bond_atom_site_label_2
_geom_bond_distance
B1 O1 1.37111(19)
B1 O2 1.3762(2)
B1 C11 1.5614(2)
C1 C7 1.5079(3)
C1 C6 1.3975(3)
C1 C2 1.4014(3)
C2 C3 1.3959(4)
C2 H2 1.06(3)
C3 C4 1.3929(4)
C3 H3 1.06(4)
C4 C5 1.3935(4)
C4 H4 1.07(3)
C5 C6 1.3955(3)
C5 H5 1.06(3)
C6 H6 1.06(3)
C7 C8 1.5340(3)
C7 H71 1.06(3)
C7 H72 1.06(3)
C8 C9 1.5331(3)
C8 H82 1.05(3)
C8 H81 1.06(3)
C9 C10 1.5001(2)
C9 H91 1.04(3)
C9 H92 1.05(3)
C10 C11 1.3439(2)
C10 H10 1.06(3)
C11 H11 1.04(2)
H1O O1 0.93(4)
H2O O2 0.94(4)

loop_
_geom_hbond_atom_site_label_D
_geom_hbond_atom_site_label_H
_geom_hbond_atom_site_label_A
_geom_hbond_distance_DH
_geom_hbond_distance_HA
_geom_hbond_distance_DA
_geom_hbond_angle_DHA
_geom_hbond_site_symmetry_A
C10 H10 O1 1.06(3) 2.58(2) 3.4297(2) 137.(1) 8_545
O1 H1O O2 0.93(4) 1.77(4) 2.6967(2) 175.71(4) 8
O2 H2O O1 0.94(4) 1.82(4) 2.7549(2) 176.69(3) 5_575

loop_
_geom_torsion_atom_site_label_1
_geom_torsion_atom_site_label_2
_geom_torsion_atom_site_label_3
_geom_torsion_atom_site_label_4
_geom_torsion
B1 C11 C10 C9 179.41(3)
B1 C11 C10 H10 -2.0(4)
C1 C7 C8 C9 67.25(3)
C1 C7 C8 H82 -56.(2)
C1 C7 C8 H81 -172.9(4)
C1 C6 C5 C4 -0.39(3)
C1 C6 C5 H5 -179.1(3)
C1 C2 C3 C4 -0.32(3)
C1 C2 C3 H3 -179.6(3)
C2 C1 C7 C8 78.15(3)
C2 C1 C7 H71 -161.0(8)
C2 C1 C7 H72 -42.(1)
C2 C1 C6 C5 -0.40(3)
C2 C1 C6 H6 -179.9(3)
C2 C3 C4 C5 -0.48(3)
C2 C3 C4 H4 178.1(3)
C3 C4 C5 C6 0.83(3)
C3 C4 C5 H5 179.5(3)
C3 C2 C1 C7 -178.62(3)
C3 C2 C1 C6 0.75(3)
C4 C3 C2 H2 -179.5(3)
C4 C5 C6 H6 179.1(3)
C5 C4 C3 H3 178.8(3)
C5 C6 C1 C7 178.97(3)
C6 C1 C7 C8 -101.20(3)
C6 C1 C7 H71 19.7(8)
C6 C1 C7 H72 139.(1)
C6 C1 C2 H2 180.0(3)
C6 C5 C4 H4 -177.8(3)
C7 C1 C6 H6 -0.5(3)
C7 C1 C2 H2 0.6(3)
C7 C8 C9 C10 165.61(3)
C7 C8 C9 H91 -71.(2)
C7 C8 C9 H92 47.(1)
C8 C9 C10 C11 131.14(4)
C8 C9 C10 H10 -47.(1)
C9 C8 C7 H71 -54.(2)
C9 C8 C7 H72 -171.8(4)
C9 C10 C11 H11 -0.9(3)
C10 C9 C8 H82 -71.(2)
C10 C9 C8 H81 46.(1)
C10 C11 B1 O1 173.27(3)
C10 C11 B1 O2 -5.59(3)
C11 C10 C9 H91 7.7(4)
C11 C10 C9 H92 -110.(2)
C11 B1 O1 H1O 2.1(4)
C11 B1 O2 H2O 177.0(4)
H2 C2 C3 H3 1.2(5)
H3 C3 C4 H4 -2.6(5)
H4 C4 C5 H5 0.9(6)
H5 C5 C6 H6 0.4(5)
H10 C10 C9 H91 -170.9(6)
H10 C10 C9 H92 71.(2)
H10 C10 C11 H11 177.7(5)
H11 C11 B1 O1 -6.4(4)
H11 C11 B1 O2 174.7(4)
H71 C7 C8 H82 -177.5(5)
H71 C7 C8 H81 66.(2)
H72 C7 C8 H82 65.(2)
H72 C7 C8 H81 -52.(1)
H81 C8 C9 H91 169.0(6)
H81 C8 C9 H92 -72.(2)
H82 C8 C9 H91 52.(1)
H82 C8 C9 H92 170.3(6)
H1O O1 B1 O2 -179.0(4)
H2O O2 B1 O1 -2.0(4)

_cod_database_fobs_code 2311094
